data_4506371
loop_
_publ_author_name
'Deng, Zhao-Peng'
'Huo, Li-Hua'
'Zhao, Hui'
'Gao, Shan'

_publ_section_title
;
 A Co-Crystal Strategy to Tune the Supramolecular Patterns and Luminescent
 Properties: Ten Well-Designed Salts Assembled by Arenedisulfonic Acid
 with Diverse Diamines
;
_journal_issue 6
_journal_name_full 'Crystal Growth &amp; Design'
_journal_page_first 3342
_journal_paper_doi 10.1021/cg3004855
_journal_volume 12
_journal_year 2012
_chemical_formula_moiety 'C10 H6 O6 S2, 2(C12 H13 N2 O2 S), H2 O'
_chemical_formula_sum 'C34 H34 N4 O11 S4'
_chemical_formula_weight 802.89
_chemical_name_systematic
; 
 ? 
;
_space_group_IT_number 15
_symmetry_cell_setting monoclinic
_symmetry_space_group_name_Hall '-C 2yc'
_symmetry_space_group_name_H-M 'C 1 2/c 1'
_atom_sites_solution_hydrogens geom
_atom_sites_solution_primary direct
_atom_sites_solution_secondary difmap
_audit_creation_method SHELXL-97
_cell_angle_alpha 90.00
_cell_angle_beta 126.43(3)
_cell_angle_gamma 90.00
_cell_formula_units_Z 4
_cell_length_a 28.300(6)
_cell_length_b 7.0286(14)
_cell_length_c 22.237(4)
_cell_measurement_reflns_used 8197
_cell_measurement_temperature 295(2)
_cell_measurement_theta_max 27.41
_cell_measurement_theta_min 3.07
_cell_volume 3558.8(18)
_computing_cell_refinement RAPID-AUTO
_computing_data_reduction 'CrystalStructure (Rigaku/MSC and Rigaku Corporation, 2002)'
_computing_molecular_graphics SHELXL-97
_computing_publication_material SHELXL-97
_computing_structure_refinement 'SHELXL-97 (Sheldrick, 1997)'
_computing_structure_solution 'SHELXS-97 (Sheldrick, 1990)'
_diffrn_ambient_temperature 295(2)
_diffrn_detector_area_resol_mean 10.000
_diffrn_measured_fraction_theta_full 0.997
_diffrn_measured_fraction_theta_max 0.997
_diffrn_measurement_device_type 'Rigaku RAXIS-RAPID'
_diffrn_measurement_method \w
_diffrn_radiation_monochromator graphite
_diffrn_radiation_source 'fine-focus sealed tube'
_diffrn_radiation_type MoK\a
_diffrn_radiation_wavelength 0.71073
_diffrn_reflns_av_R_equivalents 0.0533
_diffrn_reflns_av_sigmaI/netI 0.0446
_diffrn_reflns_limit_h_max 36
_diffrn_reflns_limit_h_min -36
_diffrn_reflns_limit_k_max 9
_diffrn_reflns_limit_k_min -8
_diffrn_reflns_limit_l_max 28
_diffrn_reflns_limit_l_min -28
_diffrn_reflns_number 16657
_diffrn_reflns_theta_full 27.43
_diffrn_reflns_theta_max 27.43
_diffrn_reflns_theta_min 3.03
_diffrn_standards_decay_% 0
_diffrn_standards_interval_count 0
_diffrn_standards_interval_time 0
_diffrn_standards_number 0
_exptl_absorpt_coefficient_mu 0.334
_exptl_absorpt_correction_T_max 0.9515
_exptl_absorpt_correction_T_min 0.9300
_exptl_absorpt_correction_type multi-scan
_exptl_absorpt_process_details 'ABSCOR (Higashi, 1995)'
_exptl_crystal_colour yellow
_exptl_crystal_density_diffrn 1.498
_exptl_crystal_density_method 'not measured'
_exptl_crystal_description prism
_exptl_crystal_F_000 1672
_exptl_crystal_size_max 0.22
_exptl_crystal_size_mid 0.19
_exptl_crystal_size_min 0.15
_refine_diff_density_max 0.611
_refine_diff_density_min -0.493
_refine_diff_density_rms 0.086
_refine_ls_extinction_method none
_refine_ls_goodness_of_fit_ref 1.064
_refine_ls_hydrogen_treatment mixed
_refine_ls_matrix_type full
_refine_ls_number_parameters 258
_refine_ls_number_reflns 4045
_refine_ls_number_restraints 10
_refine_ls_restrained_S_all 1.063
_refine_ls_R_factor_all 0.0717
_refine_ls_R_factor_gt 0.0468
_refine_ls_shift/su_max 0.000
_refine_ls_shift/su_mean 0.000
_refine_ls_structure_factor_coef Fsqd
_refine_ls_weighting_details 'calc w=1/[\s^2^(Fo^2^)+(0.0904P)^2^+3.8013P] where P=(Fo^2^+2Fc^2^)/3'
_refine_ls_weighting_scheme calc
_refine_ls_wR_factor_gt 0.1224
_refine_ls_wR_factor_ref 0.1678
_reflns_number_gt 2842
_reflns_number_total 4045
_reflns_threshold_expression >2sigma(I)
_cod_data_source_file cg3004855_si_002.cif
_cod_data_source_block crystal10
_cod_original_sg_symbol_Hall '-C 2yc  '
_cod_original_sg_symbol_H-M 'C 2/c '
_cod_database_code 4506371

loop_
_symmetry_equiv_pos_as_xyz
'x, y, z'
'-x, y, -z+1/2'
'x+1/2, y+1/2, z'
'-x+1/2, y+1/2, -z+1/2'
'-x, -y, -z'
'x, -y, z-1/2'
'-x+1/2, -y+1/2, -z'
'x+1/2, -y+1/2, z-1/2'

loop_
_atom_site_label
_atom_site_type_symbol
_atom_site_fract_x
_atom_site_fract_y
_atom_site_fract_z
_atom_site_U_iso_or_equiv
_atom_site_adp_type
_atom_site_occupancy
_atom_site_symmetry_multiplicity
_atom_site_calc_flag
_atom_site_refinement_flags
S1 S 0.00150(3) 0.67641(10) 0.35601(4) 0.0360(2) Uani 1 1 d .
S2 S 0.24599(3) 0.59667(11) 0.38365(4) 0.0354(2) Uani 1 1 d .
O1 O 0.06477(9) 0.6692(3) 0.39465(12) 0.0443(5) Uani 1 1 d .
O1W O 0.0000 1.1290(4) 0.2500 0.0395(7) Uani 1 2 d SD
H1W H 0.0031(16) 1.061(4) 0.2208(16) 0.059 Uiso 1 1 d D
O2 O -0.02726(10) 0.5120(3) 0.30856(11) 0.0508(6) Uani 1 1 d .
O3 O -0.02378(12) 0.8546(3) 0.31764(15) 0.0600(7) Uani 1 1 d .
O4 O 0.23987(10) 0.7783(3) 0.40833(12) 0.0478(5) Uani 1 1 d .
O5 O 0.19372(8) 0.4893(3) 0.32971(11) 0.0472(6) Uani 1 1 d .
N1 N 0.39910(10) 0.1160(4) 0.65601(13) 0.0361(5) Uani 1 1 d D
H1N1 H 0.3810(11) 0.080(4) 0.6745(15) 0.054 Uiso 1 1 d D
H1N2 H 0.4298(8) 0.179(3) 0.6905(13) 0.054 Uiso 1 1 d D
H1N3 H 0.4116(11) 0.014(3) 0.6479(16) 0.054 Uiso 1 1 d D
N2 N 0.39654(12) 0.6828(4) 0.28340(18) 0.0503(7) Uani 1 1 d D
H2N1 H 0.4109(14) 0.582(3) 0.279(2) 0.076 Uiso 1 1 d D
H2N2 H 0.4220(12) 0.772(3) 0.303(2) 0.076 Uiso 1 1 d D
C1 C -0.05407(15) 0.8054(5) 0.48161(19) 0.0472(8) Uani 1 1 d .
H1 H -0.0745 0.9058 0.4836 0.057 Uiso 1 1 calc R
C2 C -0.04002(14) 0.8118(4) 0.43069(17) 0.0410(7) Uani 1 1 d .
H2 H -0.0504 0.9177 0.4001 0.049 Uiso 1 1 calc R
C3 C -0.01112(12) 0.6631(4) 0.42581(15) 0.0324(6) Uani 1 1 d .
C4 C 0.00694(11) 0.5010(4) 0.47381(14) 0.0307(6) Uani 1 1 d .
C5 C 0.03797(13) 0.3465(4) 0.47192(17) 0.0401(7) Uani 1 1 d .
H5 H 0.0475 0.3485 0.4385 0.048 Uiso 1 1 calc R
C6 C 0.36155(11) 0.2324(4) 0.58915(14) 0.0328(6) Uani 1 1 d .
C7 C 0.32309(13) 0.1442(4) 0.52068(16) 0.0388(7) Uani 1 1 d .
H7 H 0.3215 0.0122 0.5173 0.047 Uiso 1 1 calc R
C8 C 0.28712(13) 0.2540(4) 0.45738(16) 0.0391(6) Uani 1 1 d .
H8 H 0.2611 0.1965 0.4111 0.047 Uiso 1 1 calc R
C9 C 0.29019(11) 0.4504(4) 0.46354(15) 0.0320(6) Uani 1 1 d .
C10 C 0.32832(13) 0.5365(4) 0.53236(16) 0.0427(7) Uani 1 1 d .
H10 H 0.3296 0.6684 0.5361 0.051 Uiso 1 1 calc R
C11 C 0.36454(13) 0.4273(4) 0.59553(16) 0.0410(7) Uani 1 1 d .
H11 H 0.3906 0.4848 0.6418 0.049 Uiso 1 1 calc R
C12 C 0.28735(12) 0.6269(4) 0.34960(15) 0.0339(6) Uani 1 1 d .
C13 C 0.32292(13) 0.7881(4) 0.37033(17) 0.0411(7) Uani 1 1 d .
H13 H 0.3227 0.8817 0.3997 0.049 Uiso 1 1 calc R
C14 C 0.35813(13) 0.8079(5) 0.34717(17) 0.0443(7) Uani 1 1 d .
H14 H 0.3810 0.9167 0.3601 0.053 Uiso 1 1 calc R
C15 C 0.36012(12) 0.6678(4) 0.30482(16) 0.0382(7) Uani 1 1 d .
C16 C 0.32370(13) 0.5073(4) 0.28351(17) 0.0438(7) Uani 1 1 d .
H16 H 0.3238 0.4137 0.2540 0.053 Uiso 1 1 calc R
C17 C 0.28793(13) 0.4878(5) 0.30603(16) 0.0435(7) Uani 1 1 d .
H17 H 0.2641 0.3810 0.2919 0.052 Uiso 1 1 calc R

loop_
_atom_site_aniso_label
_atom_site_aniso_U_11
_atom_site_aniso_U_22
_atom_site_aniso_U_33
_atom_site_aniso_U_23
_atom_site_aniso_U_13
_atom_site_aniso_U_12
S1 0.0433(4) 0.0369(4) 0.0396(4) 0.0044(3) 0.0309(3) 0.0022(3)
S2 0.0318(4) 0.0446(4) 0.0339(4) 0.0042(3) 0.0218(3) 0.0035(3)
O1 0.0436(12) 0.0446(12) 0.0582(13) -0.0048(10) 0.0376(11) -0.0029(9)
O1W 0.0400(15) 0.0442(17) 0.0392(16) 0.000 0.0262(13) 0.000
O2 0.0609(14) 0.0586(14) 0.0385(11) -0.0120(10) 0.0326(11) -0.0171(11)
O3 0.0864(18) 0.0502(14) 0.0784(17) 0.0312(12) 0.0680(16) 0.0288(13)
O4 0.0543(13) 0.0486(13) 0.0508(12) 0.0084(10) 0.0368(11) 0.0163(11)
O5 0.0297(10) 0.0692(16) 0.0389(11) 0.0005(10) 0.0183(9) -0.0078(10)
N1 0.0363(12) 0.0423(13) 0.0349(12) 0.0047(10) 0.0240(11) 0.0039(10)
N2 0.0484(15) 0.0554(17) 0.0619(18) 0.0110(14) 0.0407(15) 0.0050(13)
C1 0.0603(19) 0.0423(17) 0.0572(19) 0.0098(14) 0.0448(17) 0.0168(15)
C2 0.0509(17) 0.0353(15) 0.0462(16) 0.0093(13) 0.0340(15) 0.0087(13)
C3 0.0346(13) 0.0350(15) 0.0332(13) 0.0013(11) 0.0232(12) -0.0006(11)
C4 0.0299(12) 0.0352(14) 0.0307(12) -0.0001(11) 0.0200(11) -0.0001(11)
C5 0.0492(16) 0.0426(16) 0.0436(16) 0.0032(13) 0.0357(14) 0.0074(13)
C6 0.0293(12) 0.0423(15) 0.0320(13) 0.0025(12) 0.0211(11) 0.0007(12)
C7 0.0440(16) 0.0344(15) 0.0387(15) -0.0043(12) 0.0249(13) -0.0024(12)
C8 0.0408(15) 0.0431(16) 0.0326(13) -0.0069(12) 0.0213(12) -0.0049(13)
C9 0.0316(13) 0.0350(14) 0.0341(13) 0.0005(11) 0.0220(11) -0.0001(11)
C10 0.0472(17) 0.0288(14) 0.0411(16) 0.0014(12) 0.0202(14) 0.0000(13)
C11 0.0430(15) 0.0330(15) 0.0361(15) -0.0058(12) 0.0174(13) -0.0040(13)
C12 0.0315(13) 0.0414(15) 0.0310(13) 0.0014(12) 0.0197(11) 0.0001(12)
C13 0.0453(16) 0.0382(16) 0.0455(16) -0.0032(13) 0.0301(14) -0.0040(13)
C14 0.0413(16) 0.0455(18) 0.0484(17) 0.0010(14) 0.0279(14) -0.0053(13)
C15 0.0321(14) 0.0501(17) 0.0354(14) 0.0107(13) 0.0217(12) 0.0082(13)
C16 0.0511(17) 0.0414(17) 0.0495(17) -0.0103(14) 0.0356(15) -0.0074(14)
C17 0.0424(16) 0.0505(19) 0.0420(16) -0.0078(14) 0.0274(14) -0.0084(14)

loop_
_atom_type_symbol
_atom_type_description
_atom_type_scat_dispersion_real
_atom_type_scat_dispersion_imag
_atom_type_scat_source
C C 0.0033 0.0016 'International Tables Vol C Tables 4.2.6.8 and 6.1.1.4'
H H 0.0000 0.0000 'International Tables Vol C Tables 4.2.6.8 and 6.1.1.4'
N N 0.0061 0.0033 'International Tables Vol C Tables 4.2.6.8 and 6.1.1.4'
O O 0.0106 0.0060 'International Tables Vol C Tables 4.2.6.8 and 6.1.1.4'
S S 0.1246 0.1234 'International Tables Vol C Tables 4.2.6.8 and 6.1.1.4'

loop_
_geom_angle_atom_site_label_1
_geom_angle_atom_site_label_2
_geom_angle_atom_site_label_3
_geom_angle
_geom_angle_site_symmetry_1
_geom_angle_site_symmetry_3
O3 S1 O2 113.29(16) . .
O3 S1 O1 112.53(14) . .
O2 S1 O1 111.40(14) . .
O3 S1 C3 105.90(13) . .
O2 S1 C3 105.99(13) . .
O1 S1 C3 107.16(13) . .
O4 S2 O5 118.93(14) . .
O4 S2 C12 108.72(14) . .
O5 S2 C12 108.87(13) . .
O4 S2 C9 107.78(13) . .
O5 S2 C9 107.12(13) . .
C12 S2 C9 104.47(13) . .
C6 N1 H1N1 112(2) . .
C6 N1 H1N2 111(2) . .
H1N1 N1 H1N2 107.2(15) . .
C6 N1 H1N3 113(2) . .
H1N1 N1 H1N3 107(3) . .
H1N2 N1 H1N3 107(3) . .
C15 N2 H2N1 119(3) . .
C15 N2 H2N2 117(3) . .
H2N1 N2 H2N2 111(4) . .
C5 C1 C2 120.6(3) 5_566 .
C5 C1 H1 119.7 5_566 .
C2 C1 H1 119.7 . .
C3 C2 C1 120.4(3) . .
C3 C2 H2 119.8 . .
C1 C2 H2 119.8 . .
C2 C3 C4 120.9(2) . .
C2 C3 S1 117.7(2) . .
C4 C3 S1 121.4(2) . .
C5 C4 C3 122.9(2) . .
C5 C4 C4 119.4(3) . 5_566
C3 C4 C4 117.7(3) . 5_566
C1 C5 C4 120.9(3) 5_566 .
C1 C5 H5 119.5 5_566 .
C4 C5 H5 119.5 . .
C11 C6 C7 121.3(3) . .
C11 C6 N1 119.4(2) . .
C7 C6 N1 119.4(3) . .
C8 C7 C6 119.5(3) . .
C8 C7 H7 120.2 . .
C6 C7 H7 120.2 . .
C7 C8 C9 119.4(3) . .
C7 C8 H8 120.3 . .
C9 C8 H8 120.3 . .
C10 C9 C8 120.5(3) . .
C10 C9 S2 118.6(2) . .
C8 C9 S2 120.9(2) . .
C11 C10 C9 120.2(3) . .
C11 C10 H10 119.9 . .
C9 C10 H10 119.9 . .
C6 C11 C10 119.1(3) . .
C6 C11 H11 120.5 . .
C10 C11 H11 120.5 . .
C17 C12 C13 119.8(3) . .
C17 C12 S2 120.5(2) . .
C13 C12 S2 119.5(2) . .
C14 C13 C12 119.9(3) . .
C14 C13 H13 120.0 . .
C12 C13 H13 120.0 . .
C13 C14 C15 120.9(3) . .
C13 C14 H14 119.5 . .
C15 C14 H14 119.5 . .
N2 C15 C14 121.5(3) . .
N2 C15 C16 119.7(3) . .
C14 C15 C16 118.8(3) . .
C17 C16 C15 120.5(3) . .
C17 C16 H16 119.8 . .
C15 C16 H16 119.8 . .
C16 C17 C12 120.1(3) . .
C16 C17 H17 120.0 . .
C12 C17 H17 120.0 . .

loop_
_geom_bond_atom_site_label_1
_geom_bond_atom_site_label_2
_geom_bond_distance
_geom_bond_site_symmetry_2
S1 O3 1.444(2) .
S1 O2 1.446(2) .
S1 O1 1.456(2) .
S1 C3 1.790(3) .
S2 O4 1.440(2) .
S2 O5 1.445(2) .
S2 C12 1.744(3) .
S2 C9 1.772(3) .
O1W H1W 0.85(3) .
N1 C6 1.460(3) .
N1 H1N1 0.86(3) .
N1 H1N2 0.86(3) .
N1 H1N3 0.86(3) .
N2 C15 1.372(4) .
N2 H2N1 0.85(4) .
N2 H2N2 0.85(4) .
C1 C5 1.363(4) 5_566
C1 C2 1.406(4) .
C1 H1 0.9300 .
C2 C3 1.371(4) .
C2 H2 0.9300 .
C3 C4 1.432(4) .
C4 C5 1.413(4) .
C4 C4 1.434(5) 5_566
C5 C1 1.363(4) 5_566
C5 H5 0.9300 .
C6 C11 1.375(4) .
C6 C7 1.385(4) .
C7 C8 1.383(4) .
C7 H7 0.9300 .
C8 C9 1.384(4) .
C8 H8 0.9300 .
C9 C10 1.383(4) .
C10 C11 1.379(4) .
C10 H10 0.9300 .
C11 H11 0.9300 .
C12 C17 1.383(4) .
C12 C13 1.399(4) .
C13 C14 1.374(4) .
C13 H13 0.9300 .
C14 C15 1.386(4) .
C14 H14 0.9300 .
C15 C16 1.407(4) .
C16 C17 1.377(4) .
C16 H16 0.9300 .
C17 H17 0.9300 .

loop_
_geom_hbond_atom_site_label_D
_geom_hbond_atom_site_label_H
_geom_hbond_atom_site_label_A
_geom_hbond_distance_DH
_geom_hbond_distance_HA
_geom_hbond_distance_DA
_geom_hbond_angle_DHA
_geom_hbond_site_symmetry_A
O1W H1W O3 0.85(3) 1.940(15) 2.763(3) 162(4) 2
N1 H1N1 O5 0.86(3) 2.118(14) 2.922(3) 155(3) 7_556
N1 H1N2 O1W 0.86(3) 2.098(11) 2.941(3) 165(3) 7_566
N1 H1N3 O1 0.86(3) 1.933(12) 2.775(3) 163(3) 7_556
N2 H2N1 O3 0.85(4) 2.20(2) 2.991(4) 156(4) 3_545
N2 H2N2 O2 0.85(4) 2.172(19) 2.981(4) 158(4) 3

loop_
_geom_torsion_atom_site_label_1
_geom_torsion_atom_site_label_2
_geom_torsion_atom_site_label_3
_geom_torsion_atom_site_label_4
_geom_torsion
_geom_torsion_site_symmetry_1
_geom_torsion_site_symmetry_4
C5 C1 C2 C3 1.6(5) 5_566 .
C1 C2 C3 C4 -1.9(5) . .
C1 C2 C3 S1 176.6(2) . .
O3 S1 C3 C2 -0.2(3) . .
O2 S1 C3 C2 -120.8(2) . .
O1 S1 C3 C2 120.2(2) . .
O3 S1 C3 C4 178.3(2) . .
O2 S1 C3 C4 57.7(3) . .
O1 S1 C3 C4 -61.3(2) . .
C2 C3 C4 C5 -178.5(3) . .
S1 C3 C4 C5 3.0(4) . .
C2 C3 C4 C4 0.8(5) . 5_566
S1 C3 C4 C4 -177.6(3) . 5_566
C3 C4 C5 C1 -179.7(3) . 5_566
C4 C4 C5 C1 1.0(5) 5_566 5_566
C11 C6 C7 C8 0.3(4) . .
N1 C6 C7 C8 179.4(3) . .
C6 C7 C8 C9 0.0(4) . .
C7 C8 C9 C10 -0.7(4) . .
C7 C8 C9 S2 178.7(2) . .
O4 S2 C9 C10 -23.9(3) . .
O5 S2 C9 C10 -153.0(2) . .
C12 S2 C9 C10 91.6(3) . .
O4 S2 C9 C8 156.6(2) . .
O5 S2 C9 C8 27.5(3) . .
C12 S2 C9 C8 -87.9(2) . .
C8 C9 C10 C11 1.2(5) . .
S2 C9 C10 C11 -178.3(2) . .
C7 C6 C11 C10 0.2(4) . .
N1 C6 C11 C10 -179.0(3) . .
C9 C10 C11 C6 -0.9(5) . .
O4 S2 C12 C17 -164.1(2) . .
O5 S2 C12 C17 -33.1(3) . .
C9 S2 C12 C17 81.1(3) . .
O4 S2 C12 C13 19.8(3) . .
O5 S2 C12 C13 150.7(2) . .
C9 S2 C12 C13 -95.1(2) . .
C17 C12 C13 C14 0.2(4) . .
S2 C12 C13 C14 176.4(2) . .
C12 C13 C14 C15 -1.6(5) . .
C13 C14 C15 N2 -177.8(3) . .
C13 C14 C15 C16 2.3(4) . .
N2 C15 C16 C17 178.4(3) . .
C14 C15 C16 C17 -1.6(5) . .
C15 C16 C17 C12 0.3(5) . .
C13 C12 C17 C16 0.4(4) . .
S2 C12 C17 C16 -175.7(2) . .
